data_9010485
loop_
_publ_author_name
'Wang, H.'
'Bish, D. L.'

_publ_section_title
;
 A PH2O-dependent structural phase transition in the zeolite natrolite
 Sample: alpha2-metanatrolite at 400 C, 0.15 mbar
;
_journal_name_full 'American Mineralogist'
_journal_page_first 1191
_journal_page_last 1194
_journal_paper_doi 10.2138/am.2008.2949
_journal_volume 93
_journal_year 2008
_chemical_compound_source Synthetic
_chemical_formula_sum 'Al2 Na2 O10 Si3'
_chemical_name_mineral Natrolite
_space_group_IT_number 43
_symmetry_space_group_name_Hall 'F 2 -2d'
_symmetry_space_group_name_H-M 'F d d 2'
_cell_angle_alpha 90
_cell_angle_beta 90
_cell_angle_gamma 90
_cell_length_a 17.574
_cell_length_b 18.161
_cell_length_c 6.3674
_cell_formula_units_Z 8
_cell_volume 2032.228
_database_code_amcsd 0004618
_exptl_crystal_density_diffrn 2.250
_cod_original_formula_sum 'Si3 Al2 Na2 O10'
_cod_database_code 9010485

loop_
_space_group_symop_operation_xyz
x,y,z
x,1/2+y,1/2+z
1/2+x,y,1/2+z
1/2+x,1/2+y,z
1/4+x,1/4-y,1/4+z
1/4+x,3/4-y,3/4+z
3/4+x,1/4-y,3/4+z
3/4+x,3/4-y,1/4+z
1/4-x,1/4+y,1/4+z
1/4-x,3/4+y,3/4+z
3/4-x,1/4+y,3/4+z
3/4-x,3/4+y,1/4+z
-x,1/2-y,1/2+z
-x,-y,+z
1/2-x,1/2-y,+z
1/2-x,-y,1/2+z

loop_
_atom_site_label
_atom_site_fract_x
_atom_site_fract_y
_atom_site_fract_z
_atom_site_occupancy
_atom_site_U_iso_or_equiv
Si1 0.00000 0.00000 0.00000 1.00000 0.00900
Si2 0.14480 0.21890 0.62300 1.00000 0.00900
Al 0.03390 0.09900 0.60600 1.00000 0.00900
Na11 0.00500 0.19800 0.74200 0.41000 0.05100
Na12 0.20700 0.05100 0.26400 0.59000 0.95100
O1 0.03250 0.06730 0.86100 1.00000 0.02000
O2 0.05720 0.19200 0.61100 1.00000 0.02000
O3 0.10200 0.05130 0.46800 1.00000 0.02000
O4 0.19390 0.16020 0.75700 1.00000 0.02000
O5 0.17980 0.22040 0.38900 1.00000 0.02000

loop_
_cod_related_entry_id
_cod_related_entry_database
_cod_related_entry_code
1 AMCSD 0004618
